data_2230674
loop_
_publ_author_name
'Al-Mehana, Wisam Naji Atiyah'
'Shakir, Raied M.'
'Yahya, Rosiyah'
'Abd Halim, Siti Nadiah'
'Tiekink, Edward R. T.'

_publ_section_title
;
 (<i>E</i>,<i>E</i>)-1,2-Bis[3-methoxy-4-(prop-2-yn-1-yloxy)benzylidene]hydrazine
;
_journal_coeditor_code HB5907
_journal_issue 7
_journal_name_full 'Acta Crystallographica Section E'
_journal_page_first o1659
_journal_paper_doi 10.1107/S1600536811022410
_journal_volume 67
_journal_year 2011
_chemical_formula_iupac 'C22 H20 N2 O4'
_chemical_formula_moiety 'C22 H20 N2 O4'
_chemical_formula_sum 'C22 H20 N2 O4'
_chemical_formula_weight 376.40
_chemical_name_systematic
;
(<i>E</i>,<i>E</i>)-1,2-Bis[3-methoxy-4-(prop-2-yn-1-yloxy)benzylidene]hydrazine
;
_space_group_IT_number 14
_symmetry_cell_setting monoclinic
_symmetry_space_group_name_Hall '-P 2yn'
_symmetry_space_group_name_H-M 'P 1 21/n 1'
_atom_sites_solution_hydrogens geom
_atom_sites_solution_primary direct
_atom_sites_solution_secondary difmap
_audit_creation_method SHELXL-97
_cell_angle_alpha 90.00
_cell_angle_beta 91.674(4)
_cell_angle_gamma 90.00
_cell_formula_units_Z 2
_cell_length_a 4.4840(3)
_cell_length_b 14.4636(8)
_cell_length_c 14.3939(9)
_cell_measurement_reflns_used 1658
_cell_measurement_temperature 100(2)
_cell_measurement_theta_max 29.51
_cell_measurement_theta_min 2.82
_cell_volume 933.11(10)
_computing_cell_refinement 'SAINT (Bruker, 2009)'
_computing_data_collection 'APEX2 (Bruker, 2009)'
_computing_data_reduction 'SAINT (Bruker, 2009)'
_computing_molecular_graphics 'ORTEP-3 (Farrugia, 1997) and DIAMOND (Brandenburg, 2006)'
_computing_publication_material 'publCIF (Westrip, 2010)'
_computing_structure_refinement 'SHELXL97 (Sheldrick, 2008)'
_computing_structure_solution 'SHELXS97 (Sheldrick, 2008)'
_diffrn_ambient_temperature 100(2)
_diffrn_measured_fraction_theta_full 0.999
_diffrn_measured_fraction_theta_max 0.999
_diffrn_measurement_device_type 'Bruker SMART APEX CCD'
_diffrn_measurement_method \w
_diffrn_radiation_monochromator graphite
_diffrn_radiation_source 'fine-focus sealed tube'
_diffrn_radiation_type MoK\a
_diffrn_radiation_wavelength 0.71073
_diffrn_reflns_av_R_equivalents 0.0690
_diffrn_reflns_av_sigmaI/netI 0.0633
_diffrn_reflns_limit_h_max 5
_diffrn_reflns_limit_h_min -5
_diffrn_reflns_limit_k_max 18
_diffrn_reflns_limit_k_min -18
_diffrn_reflns_limit_l_max 18
_diffrn_reflns_limit_l_min -18
_diffrn_reflns_number 8574
_diffrn_reflns_theta_full 27.50
_diffrn_reflns_theta_max 27.50
_diffrn_reflns_theta_min 2.00
_diffrn_standards_decay_% 0
_diffrn_standards_interval_count 0
_diffrn_standards_interval_time 0
_diffrn_standards_number 0
_exptl_absorpt_coefficient_mu 0.093
_exptl_absorpt_correction_T_max 0.7461
_exptl_absorpt_correction_T_min 0.3684
_exptl_absorpt_correction_type multi-scan
_exptl_absorpt_process_details '(SADABS; Sheldrick, 1996)'
_exptl_crystal_colour yellow
_exptl_crystal_density_diffrn 1.340
_exptl_crystal_density_method 'not measured'
_exptl_crystal_description needle
_exptl_crystal_F_000 396
_exptl_crystal_size_max 0.25
_exptl_crystal_size_mid 0.11
_exptl_crystal_size_min 0.07
_refine_diff_density_max 0.259
_refine_diff_density_min -0.249
_refine_ls_extinction_method none
_refine_ls_goodness_of_fit_ref 1.045
_refine_ls_hydrogen_treatment constr
_refine_ls_matrix_type full
_refine_ls_number_parameters 128
_refine_ls_number_reflns 2138
_refine_ls_number_restraints 0
_refine_ls_restrained_S_all 1.045
_refine_ls_R_factor_all 0.0641
_refine_ls_R_factor_gt 0.0460
_refine_ls_shift/su_max 0.000
_refine_ls_shift/su_mean 0.000
_refine_ls_structure_factor_coef Fsqd
_refine_ls_weighting_details 'calc w=1/[\s^2^(Fo^2^)+(0.0481P)^2^+0.2035P] where P=(Fo^2^+2Fc^2^)/3'
_refine_ls_weighting_scheme calc
_refine_ls_wR_factor_gt 0.1119
_refine_ls_wR_factor_ref 0.1235
_reflns_number_gt 1625
_reflns_number_total 2138
_reflns_threshold_expression I>2\s(I)
_cod_data_source_file hb5907.cif
_cod_data_source_block I
_cod_original_sg_symbol_H-M 'P 21/n'
_cod_database_code 2230674
_cod_database_fobs_code 2230674

loop_
_symmetry_equiv_pos_as_xyz
'x, y, z'
'-x+1/2, y+1/2, -z+1/2'
'-x, -y, -z'
'x-1/2, -y-1/2, z-1/2'

loop_
_atom_site_type_symbol
_atom_site_label
_atom_site_fract_x
_atom_site_fract_y
_atom_site_fract_z
_atom_site_U_iso_or_equiv
_atom_site_adp_type
_atom_site_calc_flag
_atom_site_refinement_flags
_atom_site_occupancy
_atom_site_symmetry_multiplicity
_atom_site_disorder_assembly
_atom_site_disorder_group
O O1 1.2641(2) 0.54779(7) 0.43315(7) 0.0201(3) Uani d . 1 1 . .
O O2 1.3374(2) 0.41802(7) 0.31509(8) 0.0218(3) Uani d . 1 1 . .
N N1 0.5998(3) 0.49139(8) 0.03789(9) 0.0204(3) Uani d . 1 1 . .
C C1 0.5930(3) 0.55648(10) 0.09829(11) 0.0195(4) Uani d . 1 1 . .
H H1 0.4638 0.6075 0.0867 0.023 Uiso calc R 1 1 . .
C C2 0.7742(3) 0.55572(10) 0.18375(11) 0.0187(3) Uani d . 1 1 . .
C C3 0.7351(3) 0.62536(10) 0.24843(11) 0.0201(4) Uani d . 1 1 . .
H H3 0.5955 0.6733 0.2351 0.024 Uiso calc R 1 1 . .
C C4 0.8968(3) 0.62633(10) 0.33254(11) 0.0192(3) Uani d . 1 1 . .
H H4 0.8694 0.6750 0.3758 0.023 Uiso calc R 1 1 . .
C C5 1.0972(3) 0.55612(9) 0.35270(10) 0.0170(3) Uani d . 1 1 . .
C C6 1.1383(3) 0.48469(9) 0.28727(11) 0.0178(3) Uani d . 1 1 . .
C C7 0.9810(3) 0.48486(9) 0.20414(11) 0.0182(3) Uani d . 1 1 . .
H H7 1.0117 0.4370 0.1602 0.022 Uiso calc R 1 1 . .
C C8 1.2080(4) 0.61172(10) 0.50702(11) 0.0209(4) Uani d . 1 1 . .
H H8A 1.2888 0.5857 0.5662 0.025 Uiso calc R 1 1 . .
H H8B 0.9898 0.6189 0.5128 0.025 Uiso calc R 1 1 . .
C C9 1.3423(4) 0.70363(10) 0.49229(11) 0.0214(4) Uani d . 1 1 . .
C C10 1.4542(4) 0.77718(11) 0.48483(12) 0.0262(4) Uani d . 1 1 . .
H H10 1.5441 0.8363 0.4788 0.031 Uiso calc R 1 1 . .
C C11 1.3762(4) 0.34187(10) 0.25333(12) 0.0255(4) Uani d . 1 1 . .
H H11A 1.1830 0.3121 0.2405 0.038 Uiso calc R 1 1 . .
H H11B 1.5142 0.2971 0.2821 0.038 Uiso calc R 1 1 . .
H H11C 1.4578 0.3642 0.1950 0.038 Uiso calc R 1 1 . .

loop_
_atom_site_aniso_label
_atom_site_aniso_U_11
_atom_site_aniso_U_22
_atom_site_aniso_U_33
_atom_site_aniso_U_12
_atom_site_aniso_U_13
_atom_site_aniso_U_23
O1 0.0245(6) 0.0180(5) 0.0174(6) 0.0022(4) -0.0053(5) -0.0022(4)
O2 0.0261(6) 0.0161(5) 0.0228(6) 0.0055(4) -0.0061(5) -0.0030(4)
N1 0.0202(7) 0.0225(6) 0.0182(7) -0.0017(5) -0.0047(6) 0.0031(5)
C1 0.0185(8) 0.0176(7) 0.0223(8) -0.0017(6) -0.0020(7) 0.0035(6)
C2 0.0180(8) 0.0171(7) 0.0209(8) -0.0036(6) -0.0014(7) 0.0025(6)
C3 0.0184(8) 0.0160(7) 0.0260(9) 0.0001(6) -0.0019(7) 0.0029(6)
C4 0.0221(8) 0.0150(7) 0.0207(8) -0.0009(6) 0.0004(7) -0.0012(6)
C5 0.0176(8) 0.0162(7) 0.0171(8) -0.0029(6) -0.0013(6) 0.0016(5)
C6 0.0172(8) 0.0132(7) 0.0230(8) -0.0006(6) -0.0007(6) 0.0023(6)
C7 0.0195(8) 0.0148(7) 0.0202(8) -0.0019(6) -0.0002(6) -0.0013(5)
C8 0.0259(9) 0.0211(7) 0.0154(8) 0.0006(6) -0.0024(7) -0.0026(6)
C9 0.0245(9) 0.0227(8) 0.0169(8) 0.0031(6) -0.0020(7) -0.0032(6)
C10 0.0325(10) 0.0215(8) 0.0244(9) 0.0001(7) -0.0031(8) -0.0031(6)
C11 0.0293(9) 0.0176(7) 0.0293(9) 0.0034(6) -0.0056(8) -0.0055(6)

loop_
_atom_type_symbol
_atom_type_description
_atom_type_scat_dispersion_real
_atom_type_scat_dispersion_imag
_atom_type_scat_source
C C 0.0033 0.0016 'International Tables Vol C Tables 4.2.6.8 and 6.1.1.4'
H H 0.0000 0.0000 'International Tables Vol C Tables 4.2.6.8 and 6.1.1.4'
N N 0.0061 0.0033 'International Tables Vol C Tables 4.2.6.8 and 6.1.1.4'
O O 0.0106 0.0060 'International Tables Vol C Tables 4.2.6.8 and 6.1.1.4'

loop_
_geom_angle_atom_site_label_1
_geom_angle_atom_site_label_2
_geom_angle_atom_site_label_3
_geom_angle_site_symmetry_1
_geom_angle_site_symmetry_3
_geom_angle
_geom_angle_publ_flag
C5 O1 C8 . . 117.87(11) ?
C6 O2 C11 . . 116.87(11) ?
C1 N1 N1 . 3_665 111.53(15) ?
N1 C1 C2 . . 122.96(14) ?
N1 C1 H1 . . 118.5 ?
C2 C1 H1 . . 118.5 ?
C3 C2 C7 . . 118.98(14) ?
C3 C2 C1 . . 118.95(13) ?
C7 C2 C1 . . 122.03(14) ?
C2 C3 C4 . . 121.22(14) ?
C2 C3 H3 . . 119.4 ?
C4 C3 H3 . . 119.4 ?
C5 C4 C3 . . 119.61(14) ?
C5 C4 H4 . . 120.2 ?
C3 C4 H4 . . 120.2 ?
O1 C5 C4 . . 125.46(13) ?
O1 C5 C6 . . 114.94(12) ?
C4 C5 C6 . . 119.60(13) ?
O2 C6 C7 . . 124.90(13) ?
O2 C6 C5 . . 114.66(13) ?
C7 C6 C5 . . 120.43(13) ?
C6 C7 C2 . . 120.15(14) ?
C6 C7 H7 . . 119.9 ?
C2 C7 H7 . . 119.9 ?
O1 C8 C9 . . 113.08(13) ?
O1 C8 H8A . . 109.0 ?
C9 C8 H8A . . 109.0 ?
O1 C8 H8B . . 109.0 ?
C9 C8 H8B . . 109.0 ?
H8A C8 H8B . . 107.8 ?
C10 C9 C8 . . 176.86(17) ?
C9 C10 H10 . . 180.0 ?
O2 C11 H11A . . 109.5 ?
O2 C11 H11B . . 109.5 ?
H11A C11 H11B . . 109.5 ?
O2 C11 H11C . . 109.5 ?
H11A C11 H11C . . 109.5 ?
H11B C11 H11C . . 109.5 ?

loop_
_geom_bond_atom_site_label_1
_geom_bond_atom_site_label_2
_geom_bond_site_symmetry_2
_geom_bond_distance
_geom_bond_publ_flag
O1 C5 . 1.3655(17) ?
O1 C8 . 1.4368(18) ?
O2 C6 . 1.3664(16) ?
O2 C11 . 1.4292(18) ?
N1 C1 . 1.282(2) ?
N1 N1 3_665 1.413(2) ?
C1 C2 . 1.454(2) ?
C1 H1 . 0.9500 ?
C2 C3 . 1.386(2) ?
C2 C7 . 1.407(2) ?
C3 C4 . 1.393(2) ?
C3 H3 . 0.9500 ?
C4 C5 . 1.381(2) ?
C4 H4 . 0.9500 ?
C5 C6 . 1.414(2) ?
C6 C7 . 1.371(2) ?
C7 H7 . 0.9500 ?
C8 C9 . 1.477(2) ?
C8 H8A . 0.9900 ?
C8 H8B . 0.9900 ?
C9 C10 . 1.182(2) ?
C10 H10 . 0.9500 ?
C11 H11A . 0.9800 ?
C11 H11B . 0.9800 ?
C11 H11C . 0.9800 ?

loop_
_geom_hbond_atom_site_label_D
_geom_hbond_atom_site_label_H
_geom_hbond_atom_site_label_A
_geom_hbond_site_symmetry_A
_geom_hbond_distance_DH
_geom_hbond_distance_HA
_geom_hbond_distance_DA
_geom_hbond_angle_DHA
C8 H8a O2 3_866 0.99 2.36 3.255(2) 150

loop_
_geom_torsion_atom_site_label_1
_geom_torsion_atom_site_label_2
_geom_torsion_atom_site_label_3
_geom_torsion_atom_site_label_4
_geom_torsion_site_symmetry_1
_geom_torsion_site_symmetry_2
_geom_torsion_site_symmetry_3
_geom_torsion_site_symmetry_4
_geom_torsion
_geom_torsion_publ_flag
N1 N1 C1 C2 3_665 . . . 179.28(15) ?
N1 C1 C2 C3 . . . . -174.95(15) ?
N1 C1 C2 C7 . . . . 2.9(2) ?
C7 C2 C3 C4 . . . . 0.2(2) ?
C1 C2 C3 C4 . . . . 178.11(14) ?
C2 C3 C4 C5 . . . . -0.9(2) ?
C8 O1 C5 C4 . . . . 6.4(2) ?
C8 O1 C5 C6 . . . . -172.80(13) ?
C3 C4 C5 O1 . . . . -178.48(15) ?
C3 C4 C5 C6 . . . . 0.7(2) ?
C11 O2 C6 C7 . . . . -1.8(2) ?
C11 O2 C6 C5 . . . . 177.04(14) ?
O1 C5 C6 O2 . . . . 0.4(2) ?
C4 C5 C6 O2 . . . . -178.85(13) ?
O1 C5 C6 C7 . . . . 179.38(13) ?
C4 C5 C6 C7 . . . . 0.1(2) ?
O2 C6 C7 C2 . . . . 178.03(14) ?
C5 C6 C7 C2 . . . . -0.8(2) ?
C3 C2 C7 C6 . . . . 0.7(2) ?
C1 C2 C7 C6 . . . . -177.22(15) ?
C5 O1 C8 C9 . . . . -78.02(17) ?
O1 C8 C9 C10 . . . . -136(3) ?
